data_4326541
loop_
_publ_author_name
'Hui Chen'
'Cheng-Bing Ma'
'Da-Qiang Yuan'
'Ming-Qiang Hu'
'Hui-Min Wen'
'Qiu-Tian Liu'
'Chang-Neng Chen'

_publ_contact_author 'Chen, Changneng'
_publ_contact_author_email ccn@ms.fjirsm.ac.cn
_publ_contact_author_fax +86-591-83792395
_publ_contact_author_phone +86-591-83792395
_publ_section_title
;
 Syntheses, Structures, and Magnetic Properties of a Family of Tetra-,
 Hexa-, and Nonanuclear Mn/Ni Heterometallic Clusters
;
_journal_name_full 'Inorganic Chemistry'
_journal_page_first 10342
_journal_page_last 10352
_journal_paper_doi 10.1021/ic201403k
_journal_volume 50
_journal_year 2011
_chemical_formula_moiety 'C52 H82 Mn2 N8 Ni2 O22'
_chemical_formula_sum 'C52 H82 Mn2 N8 Ni2 O22'
_chemical_formula_weight 1398.56
_chemical_name_systematic
; 
 ? 
;
_space_group_IT_number 14
_symmetry_cell_setting monoclinic
_symmetry_space_group_name_Hall '-P 2yn'
_symmetry_space_group_name_H-M 'P 1 21/n 1'
_atom_sites_solution_hydrogens geom
_atom_sites_solution_primary direct
_atom_sites_solution_secondary difmap
_audit_creation_method SHELXL-97
_cell_angle_alpha 90.00
_cell_angle_beta 102.304(7)
_cell_angle_gamma 90.00
_cell_formula_units_Z 2
_cell_length_a 9.092(4)
_cell_length_b 17.554(7)
_cell_length_c 18.843(8)
_cell_measurement_reflns_used 6548
_cell_measurement_temperature 150.1500
_cell_measurement_theta_max 27.4797
_cell_measurement_theta_min 2.4981
_cell_volume 2938(2)
_computing_cell_refinement 'CrystalClear (Rigaku/MSC Inc., 2005)'
_computing_data_collection 'CrystalClear (Rigaku/MSC Inc., 2005)'
_computing_data_reduction 'CrystalClear (Rigaku/MSC Inc., 2005)'
_computing_structure_refinement 'SHELXL-97 (Sheldrick, 1997)'
_computing_structure_solution 'SHELXS-97 (Sheldrick, 1990)'
_diffrn_ambient_temperature 150.1500
_diffrn_detector_area_resol_mean 28.5714
_diffrn_measured_fraction_theta_full 0.989
_diffrn_measured_fraction_theta_max 0.989
_diffrn_measurement_device_type CCD
_diffrn_measurement_method CCD_Profile_fitting
_diffrn_radiation_monochromator graphite
_diffrn_radiation_source 'fine-focus sealed tube'
_diffrn_radiation_type MoK\a
_diffrn_radiation_wavelength 0.71073
_diffrn_reflns_av_R_equivalents 0.0392
_diffrn_reflns_av_sigmaI/netI 0.0381
_diffrn_reflns_limit_h_max 11
_diffrn_reflns_limit_h_min -11
_diffrn_reflns_limit_k_max 22
_diffrn_reflns_limit_k_min -22
_diffrn_reflns_limit_l_max 17
_diffrn_reflns_limit_l_min -24
_diffrn_reflns_number 22196
_diffrn_reflns_theta_full 27.48
_diffrn_reflns_theta_max 27.48
_diffrn_reflns_theta_min 2.50
_exptl_absorpt_coefficient_mu 1.137
_exptl_absorpt_correction_T_max 1.0000
_exptl_absorpt_correction_T_min 0.8121
_exptl_absorpt_correction_type multi-scan
_exptl_absorpt_process_details 'SADABS (Sheldrick, 1996)'
_exptl_crystal_colour Black
_exptl_crystal_density_diffrn 1.581
_exptl_crystal_description Prism
_exptl_crystal_F_000 1464
_exptl_crystal_size_max 0.2900
_exptl_crystal_size_mid 0.1200
_exptl_crystal_size_min 0.1100
_refine_diff_density_max 1.347
_refine_diff_density_min -0.705
_refine_diff_density_rms 0.138
_refine_ls_extinction_method none
_refine_ls_goodness_of_fit_ref 1.052
_refine_ls_hydrogen_treatment constr
_refine_ls_matrix_type full
_refine_ls_number_parameters 420
_refine_ls_number_reflns 6665
_refine_ls_number_restraints 9
_refine_ls_restrained_S_all 1.055
_refine_ls_R_factor_all 0.0815
_refine_ls_R_factor_gt 0.0688
_refine_ls_shift/su_max 0.001
_refine_ls_shift/su_mean 0.000
_refine_ls_structure_factor_coef Fsqd
_refine_ls_weighting_details 'calc w=1/[\s^2^(Fo^2^)+(0.1287P)^2^+2.6450P] where P=(Fo^2^+2Fc^2^)/3'
_refine_ls_weighting_scheme calc
_refine_ls_wR_factor_gt 0.1890
_refine_ls_wR_factor_ref 0.2058
_reflns_number_gt 5424
_reflns_number_total 6665
_reflns_threshold_expression >2sigma(I)
_cod_data_source_file ic201403k_si_001_4.cif
_cod_data_source_block 4
_cod_database_code 4326541

loop_
_symmetry_equiv_pos_as_xyz
'x, y, z'
'-x+1/2, y+1/2, -z+1/2'
'-x, -y, -z'
'x-1/2, -y-1/2, z-1/2'

loop_
_atom_site_label
_atom_site_type_symbol
_atom_site_fract_x
_atom_site_fract_y
_atom_site_fract_z
_atom_site_U_iso_or_equiv
_atom_site_adp_type
_atom_site_occupancy
_atom_site_symmetry_multiplicity
_atom_site_calc_flag
_atom_site_refinement_flags
_atom_site_disorder_assembly
_atom_site_disorder_group
Mn1 Mn 0.40896(6) 0.02253(3) 0.91550(3) 0.03287(18) Uani 1 1 d . . .
Ni1 Ni 0.37893(5) 0.14772(2) 1.02790(2) 0.03456(18) Uani 1 1 d . . .
O1 O 0.2609(3) 0.07753(15) 0.94965(14) 0.0381(6) Uani 1 1 d . . .
O2 O 0.5437(3) 0.07469(13) 0.99855(13) 0.0335(5) Uani 1 1 d . . .
O3 O 0.2623(3) -0.03593(14) 0.85187(14) 0.0399(6) Uani 1 1 d . . .
O4 O 0.4057(3) 0.12006(16) 0.83876(15) 0.0462(7) Uani 1 1 d . . .
O5 O 0.3446(5) 0.24930(17) 0.89216(15) 0.0626(10) Uani 1 1 d . . .
O6 O 0.4310(3) 0.01056(15) 1.13102(15) 0.0433(6) Uani 1 1 d . . 3
O7 O 0.0472(10) -0.1434(5) 0.6871(6) 0.059(4) Uani 0.361(13) 1 d PD A 1
O8 O 0.1396(16) -0.1036(5) 0.6346(5) 0.082(5) Uani 0.368(14) 1 d PD A 2
O9 O 0.3077(16) -0.0429(9) 0.7135(7) 0.074(6) Uani 0.269(16) 1 d PD A 3
O10 O 0.461(7) -0.045(2) 0.569(2) 0.74(5) Uani 1 1 d DU . .
O11 O -0.211(3) 0.2975(14) 0.8410(11) 0.316(15) Uani 0.70(2) 1 d PDU B 5
O11' O -0.2473(18) 0.3649(9) 0.8314(12) 0.089(8) Uani 0.30(2) 1 d P B 6
O12 O 0.512(4) -0.038(2) 0.7062(17) 0.64(3) Uani 1 1 d . . .
O13 O 0.778(3) 0.4640(12) 0.9857(12) 0.415(15) Uani 1 1 d DU . .
N1 N 0.4050(4) 0.24029(18) 0.96350(17) 0.0454(8) Uani 1 1 d . . .
N2 N 0.5172(4) 0.21759(17) 1.10286(16) 0.0369(7) Uani 1 1 d . . .
N3 N 0.3469(4) 0.07231(16) 1.10644(16) 0.0356(6) Uani 1 1 d . . .
N4 N 0.1877(4) 0.19369(19) 1.05703(18) 0.0443(8) Uani 1 1 d . . .
C1 C 0.1045(4) 0.0663(2) 0.9266(2) 0.0433(9) Uani 1 1 d . C .
H1A H 0.0517 0.1125 0.9384 0.052 Uiso 1 1 calc R . .
H1B H 0.0739 0.0232 0.9541 0.052 Uiso 1 1 calc R . .
C2 C 0.0550(5) 0.0502(2) 0.8469(2) 0.0444(9) Uani 1 1 d . . .
C3 C -0.0720(5) 0.0854(3) 0.8050(3) 0.0585(12) Uani 1 1 d . C 3
H3 H -0.1243 0.1226 0.8268 0.070 Uiso 1 1 calc R C 3
C4 C -0.1243(6) 0.0672(3) 0.7315(3) 0.0689(15) Uani 1 1 d . C 3
C5 C -0.0508(7) 0.0112(3) 0.7023(3) 0.0682(15) Uani 1 1 d . . .
H5 H -0.0900 -0.0044 0.6537 0.082 Uiso 1 1 calc R C 3
C6 C 0.0808(6) -0.0241(2) 0.7415(2) 0.0516(11) Uani 1 1 d . A .
C7 C 0.1345(5) -0.0031(2) 0.8147(2) 0.0412(8) Uani 1 1 d . A .
C8 C -0.2526(8) 0.1090(6) 0.6813(4) 0.111(3) Uani 1 1 d . . .
H8A H -0.2685 0.0870 0.6324 0.166 Uiso 1 1 calc R C 3
H8B H -0.2269 0.1631 0.6792 0.166 Uiso 1 1 calc R C 3
H8C H -0.3448 0.1038 0.6999 0.166 Uiso 1 1 calc R C 3
C9 C 0.1631(8) -0.0815(3) 0.7081(3) 0.0742(16) Uani 1 1 d D . .
H9A H 0.2526 -0.1004 0.7432 0.089 Uiso 0.361(13) 1 calc PR A 1
H9B H 0.1952 -0.0607 0.6649 0.089 Uiso 0.361(13) 1 calc PR A 1
H9C H 0.2700 -0.0656 0.7211 0.089 Uiso 0.368(14) 1 d PR A 2
H9D H 0.1653 -0.1295 0.7355 0.089 Uiso 0.368(14) 1 d PR A 2
H9F H 0.1125 -0.0916 0.6570 0.089 Uiso 0.269(16) 1 d PR A 3
C10 C 0.6802(5) 0.1099(2) 0.9888(2) 0.0416(8) Uani 1 1 d . . .
H10A H 0.7324 0.1328 1.0347 0.062 Uiso 1 1 calc R . .
H10B H 0.6563 0.1496 0.9515 0.062 Uiso 1 1 calc R . .
H10C H 0.7451 0.0715 0.9734 0.062 Uiso 1 1 calc R . .
C11 C 0.5029(8) 0.1396(4) 0.7949(4) 0.0853(19) Uani 1 1 d . D 3
H11A H 0.4673 0.1862 0.7681 0.128 Uiso 1 1 calc R D 3
H11B H 0.5071 0.0982 0.7605 0.128 Uiso 1 1 calc R D 3
H11C H 0.6037 0.1482 0.8249 0.128 Uiso 1 1 calc R D 3
C12 C 0.4753(6) 0.2975(2) 0.9983(2) 0.0508(10) Uani 1 1 d . . .
H12A H 0.4876 0.3441 0.9745 0.061 Uiso 1 1 calc R . .
C13 C 0.5350(5) 0.2873(2) 1.0761(2) 0.0410(8) Uani 1 1 d . . .
C14 C 0.6031(5) 0.3469(2) 1.1204(2) 0.0490(10) Uani 1 1 d . . .
H14 H 0.6171 0.3952 1.1002 0.059 Uiso 1 1 calc R . .
C15 C 0.6496(6) 0.3340(2) 1.1940(2) 0.0529(11) Uani 1 1 d . . .
H15 H 0.6942 0.3739 1.2253 0.064 Uiso 1 1 calc R . .
C16 C 0.6310(5) 0.2626(2) 1.2219(2) 0.0483(10) Uani 1 1 d . . .
H16 H 0.6630 0.2528 1.2724 0.058 Uiso 1 1 calc R . .
C17 C 0.5645(4) 0.2056(2) 1.1746(2) 0.0399(8) Uani 1 1 d . . .
H17 H 0.5522 0.1564 1.1936 0.048 Uiso 1 1 calc R . .
C18 C 0.2352(5) 0.0872(2) 1.1370(2) 0.0455(9) Uani 1 1 d . . .
H18A H 0.2129 0.0557 1.1744 0.055 Uiso 1 1 calc R . .
C19 C 0.1460(5) 0.1541(2) 1.1116(2) 0.0434(9) Uani 1 1 d . . .
C20 C 0.0247(5) 0.1764(3) 1.1405(3) 0.0567(11) Uani 1 1 d . . .
H20 H -0.0026 0.1481 1.1787 0.068 Uiso 1 1 calc R . 3
C21 C -0.0556(6) 0.2403(3) 1.1128(3) 0.0647(14) Uani 1 1 d . . 3
H21 H -0.1377 0.2572 1.1326 0.078 Uiso 1 1 calc R . 3
C22 C -0.0163(6) 0.2797(3) 1.0561(3) 0.0653(14) Uani 1 1 d . . .
H22 H -0.0724 0.3228 1.0353 0.078 Uiso 1 1 calc R . 3
C23 C 0.1063(5) 0.2549(3) 1.0305(3) 0.0535(11) Uani 1 1 d . . .
H23 H 0.1346 0.2825 0.9921 0.064 Uiso 1 1 calc R . .
C24 C 0.617(3) 0.5121(8) 1.0110(6) 0.36(2) Uani 1 1 d DU . .
C25 C -0.180(3) 0.3715(12) 0.9074(13) 0.238(8) Uani 1 1 d DU . .
C26 C 0.377(2) -0.1271(12) 0.6032(10) 0.259(10) Uani 1 1 d DU . .

loop_
_atom_site_aniso_label
_atom_site_aniso_U_11
_atom_site_aniso_U_22
_atom_site_aniso_U_33
_atom_site_aniso_U_23
_atom_site_aniso_U_13
_atom_site_aniso_U_12
Mn1 0.0392(3) 0.0275(3) 0.0274(3) -0.00042(18) -0.0030(2) -0.0012(2)
Ni1 0.0423(3) 0.0268(3) 0.0295(3) -0.00063(15) -0.0038(2) -0.00130(17)
O1 0.0350(13) 0.0360(13) 0.0378(13) -0.0060(10) -0.0047(10) -0.0018(10)
O2 0.0370(13) 0.0285(11) 0.0315(12) 0.0023(9) -0.0006(10) -0.0039(9)
O3 0.0479(15) 0.0306(12) 0.0340(13) -0.0032(10) -0.0074(11) -0.0017(11)
O4 0.0581(17) 0.0408(14) 0.0371(14) 0.0100(11) 0.0040(12) -0.0011(13)
O5 0.103(3) 0.0380(15) 0.0335(14) 0.0077(12) -0.0153(16) -0.0010(16)
O6 0.0583(17) 0.0322(13) 0.0380(14) 0.0073(10) 0.0069(12) 0.0021(12)
O7 0.058(6) 0.043(5) 0.078(7) -0.027(4) 0.022(5) -0.007(4)
O8 0.149(12) 0.040(5) 0.043(5) -0.007(4) -0.012(6) 0.007(6)
O9 0.096(13) 0.084(11) 0.036(7) -0.001(6) 0.004(6) -0.002(8)
O10 0.97(11) 0.55(7) 0.78(9) -0.13(6) 0.39(8) -0.42(8)
O11 0.42(3) 0.22(2) 0.233(19) 0.072(12) -0.09(2) -0.02(2)
O11' 0.075(10) 0.054(9) 0.141(17) -0.018(9) 0.026(10) 0.008(7)
O12 0.51(4) 0.80(6) 0.53(4) -0.42(5) -0.04(3) 0.17(4)
O13 0.62(4) 0.245(19) 0.30(2) 0.142(18) -0.08(2) -0.01(2)
N1 0.068(2) 0.0293(15) 0.0310(15) 0.0021(12) -0.0059(15) 0.0012(14)
N2 0.0432(17) 0.0290(14) 0.0328(14) -0.0025(11) -0.0045(12) -0.0010(12)
N3 0.0425(17) 0.0286(14) 0.0322(14) -0.0009(11) 0.0005(12) -0.0036(12)
N4 0.0453(18) 0.0382(17) 0.0434(17) -0.0086(13) -0.0034(14) 0.0010(14)
C1 0.0365(19) 0.044(2) 0.043(2) -0.0056(16) -0.0042(16) -0.0075(16)
C2 0.046(2) 0.0350(18) 0.043(2) 0.0019(15) -0.0116(17) -0.0042(16)
C3 0.052(3) 0.050(2) 0.063(3) 0.005(2) -0.014(2) 0.006(2)
C4 0.061(3) 0.065(3) 0.063(3) 0.014(2) -0.026(2) -0.002(2)
C5 0.079(4) 0.064(3) 0.045(2) 0.009(2) -0.024(2) -0.017(3)
C6 0.071(3) 0.039(2) 0.0340(19) 0.0016(15) -0.0141(19) -0.0107(19)
C7 0.050(2) 0.0301(17) 0.0360(18) 0.0024(14) -0.0083(16) -0.0056(16)
C8 0.084(5) 0.138(7) 0.086(5) 0.023(5) -0.034(4) 0.032(5)
C9 0.114(5) 0.059(3) 0.046(3) -0.011(2) 0.011(3) -0.019(3)
C10 0.045(2) 0.0365(19) 0.0393(19) 0.0049(15) 0.0001(16) -0.0084(16)
C11 0.088(4) 0.079(4) 0.091(5) 0.033(3) 0.025(4) 0.013(3)
C12 0.076(3) 0.0320(18) 0.040(2) 0.0028(15) 0.001(2) -0.0057(19)
C13 0.048(2) 0.0304(17) 0.0405(19) -0.0048(14) 0.0001(16) 0.0026(15)
C14 0.063(3) 0.0289(18) 0.048(2) -0.0068(15) -0.004(2) -0.0029(17)
C15 0.063(3) 0.037(2) 0.049(2) -0.0145(18) -0.010(2) 0.0037(18)
C16 0.057(2) 0.043(2) 0.0378(19) -0.0078(16) -0.0060(18) 0.0052(18)
C17 0.045(2) 0.0350(18) 0.0361(18) -0.0033(14) 0.0002(15) -0.0004(15)
C18 0.055(2) 0.0373(19) 0.046(2) -0.0039(16) 0.0151(19) -0.0077(17)
C19 0.042(2) 0.0376(19) 0.048(2) -0.0096(16) 0.0039(17) -0.0055(15)
C20 0.047(2) 0.052(3) 0.072(3) -0.017(2) 0.014(2) -0.008(2)
C21 0.046(2) 0.063(3) 0.082(4) -0.024(3) 0.007(2) 0.001(2)
C22 0.051(3) 0.053(3) 0.079(3) -0.021(2) -0.016(2) 0.014(2)
C23 0.055(2) 0.043(2) 0.053(2) -0.0102(18) -0.011(2) 0.0069(18)
C24 0.87(7) 0.074(7) 0.069(7) 0.013(5) -0.043(16) 0.035(17)
C25 0.25(2) 0.196(16) 0.26(2) 0.080(13) 0.024(19) 0.055(16)
C26 0.27(2) 0.30(2) 0.237(18) -0.168(17) 0.123(16) -0.076(17)

loop_
_atom_type_symbol
_atom_type_description
_atom_type_scat_dispersion_real
_atom_type_scat_dispersion_imag
_atom_type_scat_source
C C 0.0033 0.0016 'International Tables Vol C Tables 4.2.6.8 and 6.1.1.4'
H H 0.0000 0.0000 'International Tables Vol C Tables 4.2.6.8 and 6.1.1.4'
N N 0.0061 0.0033 'International Tables Vol C Tables 4.2.6.8 and 6.1.1.4'
O O 0.0106 0.0060 'International Tables Vol C Tables 4.2.6.8 and 6.1.1.4'
Mn Mn 0.3368 0.7283 'International Tables Vol C Tables 4.2.6.8 and 6.1.1.4'
Ni Ni 0.3393 1.1124 'International Tables Vol C Tables 4.2.6.8 and 6.1.1.4'

loop_
_geom_angle_atom_site_label_1
_geom_angle_atom_site_label_2
_geom_angle_atom_site_label_3
_geom_angle
_geom_angle_site_symmetry_1
_geom_angle_site_symmetry_3
O1 Mn1 O3 92.07(12) . .
O1 Mn1 O6 165.85(12) . 3_657
O3 Mn1 O6 92.65(13) . 3_657
O1 Mn1 O2 81.97(11) . .
O3 Mn1 O2 168.00(11) . .
O6 Mn1 O2 95.61(12) 3_657 .
O1 Mn1 O4 85.20(12) . .
O3 Mn1 O4 95.44(11) . .
O6 Mn1 O4 81.09(12) 3_657 .
O2 Mn1 O4 94.44(11) . .
O1 Mn1 O2 100.27(11) . 3_657
O3 Mn1 O2 92.53(10) . 3_657
O6 Mn1 O2 92.84(10) 3_657 3_657
O2 Mn1 O2 78.40(10) . 3_657
O4 Mn1 O2 170.18(10) . 3_657
O1 Mn1 Ni1 39.53(7) . .
O3 Mn1 Ni1 131.54(9) . .
O6 Mn1 Ni1 134.71(9) 3_657 .
O2 Mn1 Ni1 42.91(8) . .
O4 Mn1 Ni1 84.74(8) . .
O2 Mn1 Ni1 94.27(7) 3_657 .
O1 Ni1 N3 89.89(12) . .
O1 Ni1 N1 99.12(12) . .
N3 Ni1 N1 168.51(13) . .
O1 Ni1 N2 174.36(12) . .
N3 Ni1 N2 92.80(12) . .
N1 Ni1 N2 78.88(13) . .
O1 Ni1 N4 94.82(12) . .
N3 Ni1 N4 78.82(14) . .
N1 Ni1 N4 93.22(15) . .
N2 Ni1 N4 90.57(13) . .
O1 Ni1 O2 74.93(10) . .
N3 Ni1 O2 90.85(11) . .
N1 Ni1 O2 98.35(13) . .
N2 Ni1 O2 100.06(12) . .
N4 Ni1 O2 165.57(12) . .
O1 Ni1 Mn1 35.83(8) . .
N3 Ni1 Mn1 94.71(9) . .
N1 Ni1 Mn1 96.77(10) . .
N2 Ni1 Mn1 138.84(10) . .
N4 Ni1 Mn1 130.59(9) . .
O2 Ni1 Mn1 39.51(6) . .
C1 O1 Mn1 124.9(2) . .
C1 O1 Ni1 130.3(2) . .
Mn1 O1 Ni1 104.64(12) . .
C10 O2 Mn1 120.1(2) . .
C10 O2 Ni1 116.7(2) . .
Mn1 O2 Ni1 97.58(11) . .
C10 O2 Mn1 111.6(2) . 3_657
Mn1 O2 Mn1 101.60(10) . 3_657
Ni1 O2 Mn1 107.23(11) . 3_657
C7 O3 Mn1 120.6(2) . .
C11 O4 Mn1 131.1(3) . .
N3 O6 Mn1 120.6(2) . 3_657
H9D O7 H9F 77.5 . .
C12 N1 O5 117.8(3) . .
C12 N1 Ni1 114.8(3) . .
O5 N1 Ni1 127.1(3) . .
C17 N2 C13 118.7(3) . .
C17 N2 Ni1 127.4(3) . .
C13 N2 Ni1 112.7(2) . .
C18 N3 O6 116.7(3) . .
C18 N3 Ni1 115.8(3) . .
O6 N3 Ni1 127.5(2) . .
C23 N4 C19 118.1(4) . .
C23 N4 Ni1 129.4(3) . .
C19 N4 Ni1 112.5(3) . .
O1 C1 C2 113.7(3) . .
O1 C1 H1A 108.8 . .
C2 C1 H1A 108.8 . .
O1 C1 H1B 108.8 . .
C2 C1 H1B 108.8 . .
H1A C1 H1B 107.7 . .
C3 C2 C7 119.5(4) . .
C3 C2 C1 121.2(4) . .
C7 C2 C1 119.2(3) . .
C2 C3 C4 121.6(5) . .
C2 C3 H3 119.2 . .
C4 C3 H3 119.2 . .
C5 C4 C3 118.0(4) . .
C5 C4 C8 118.1(5) . .
C3 C4 C8 123.8(6) . .
C4 C5 C6 122.6(4) . .
C4 C5 H5 118.7 . .
C6 C5 H5 118.7 . .
C5 C6 C7 118.4(5) . .
C5 C6 C9 121.9(4) . .
C7 C6 C9 119.7(4) . .
O3 C7 C2 121.9(3) . .
O3 C7 C6 118.4(4) . .
C2 C7 C6 119.7(4) . .
C4 C8 H8A 109.5 . .
C4 C8 H8B 109.5 . .
H8A C8 H8B 109.5 . .
C4 C8 H8C 109.5 . .
H8A C8 H8C 109.5 . .
H8B C8 H8C 109.5 . .
O8 C9 O9 98.2(9) . .
O8 C9 C6 128.5(7) . .
O9 C9 C6 100.5(7) . .
O8 C9 O7 66.0(7) . .
O9 C9 O7 157.0(9) . .
C6 C9 O7 102.4(6) . .
O8 C9 H9A 119.7 . .
O9 C9 H9A 60.7 . .
C6 C9 H9A 111.3 . .
O7 C9 H9A 111.3 . .
O8 C9 H9B 46.0 . .
O9 C9 H9B 57.9 . .
C6 C9 H9B 111.3 . .
O7 C9 H9B 111.3 . .
H9A C9 H9B 109.2 . .
O8 C9 H9C 104.8 . .
C6 C9 H9C 105.2 . .
O7 C9 H9C 149.6 . .
H9A C9 H9C 46.0 . .
H9B C9 H9C 69.8 . .
O8 C9 H9D 105.2 . .
O9 C9 H9D 116.2 . .
C6 C9 H9D 108.4 . .
O7 C9 H9D 57.1 . .
H9A C9 H9D 56.1 . .
H9B C9 H9D 140.3 . .
H9C C9 H9D 101.6 . .
O9 C9 H9F 112.0 . .
C6 C9 H9F 111.3 . .
O7 C9 H9F 57.5 . .
H9A C9 H9F 137.4 . .
H9B C9 H9F 54.9 . .
H9C C9 H9F 121.3 . .
H9D C9 H9F 108.1 . .
O2 C10 H10A 109.5 . .
O2 C10 H10B 109.5 . .
H10A C10 H10B 109.5 . .
O2 C10 H10C 109.5 . .
H10A C10 H10C 109.5 . .
H10B C10 H10C 109.5 . .
O4 C11 H11A 109.5 . .
O4 C11 H11B 109.5 . .
H11A C11 H11B 109.5 . .
O4 C11 H11C 109.5 . .
H11A C11 H11C 109.5 . .
H11B C11 H11C 109.5 . .
N1 C12 C13 116.8(4) . .
N1 C12 H12A 121.6 . .
C13 C12 H12A 121.6 . .
N2 C13 C14 122.0(4) . .
N2 C13 C12 116.0(3) . .
C14 C13 C12 121.9(4) . .
C15 C14 C13 118.6(4) . .
C15 C14 H14 120.7 . .
C13 C14 H14 120.7 . .
C14 C15 C16 119.7(4) . .
C14 C15 H15 120.2 . .
C16 C15 H15 120.2 . .
C15 C16 C17 118.7(4) . .
C15 C16 H16 120.7 . .
C17 C16 H16 120.7 . .
N2 C17 C16 122.3(4) . .
N2 C17 H17 118.9 . .
C16 C17 H17 118.9 . .
N3 C18 C19 116.9(4) . .
N3 C18 H18A 121.5 . .
C19 C18 H18A 121.5 . .
N4 C19 C20 121.7(4) . .
N4 C19 C18 115.9(4) . .
C20 C19 C18 122.4(4) . .
C21 C20 C19 118.9(5) . .
C21 C20 H20 120.6 . .
C19 C20 H20 120.6 . .
C20 C21 C22 119.7(5) . .
C20 C21 H21 120.1 . .
C22 C21 H21 120.1 . .
C23 C22 C21 118.4(5) . .
C23 C22 H22 120.8 . .
C21 C22 H22 120.8 . .
N4 C23 C22 123.2(5) . .
N4 C23 H23 118.4 . .
C22 C23 H23 118.4 . .

loop_
_geom_bond_atom_site_label_1
_geom_bond_atom_site_label_2
_geom_bond_distance
_geom_bond_site_symmetry_2
Mn1 O1 1.878(3) .
Mn1 O3 1.894(3) .
Mn1 O6 1.941(3) 3_657
Mn1 O2 1.992(2) .
Mn1 O4 2.237(3) .
Mn1 O2 2.329(2) 3_657
Mn1 Ni1 3.1041(11) .
Ni1 O1 2.042(2) .
Ni1 N3 2.052(3) .
Ni1 N1 2.072(3) .
Ni1 N2 2.079(3) .
Ni1 N4 2.093(4) .
Ni1 O2 2.132(3) .
O1 C1 1.409(5) .
O2 C10 1.433(5) .
O2 Mn1 2.329(2) 3_657
O3 C7 1.351(5) .
O4 C11 1.376(7) .
O5 N1 1.349(4) .
O6 N3 1.350(4) .
O6 Mn1 1.941(3) 3_657
O7 C9 1.505(9) .
O7 H9D 1.2746 .
O7 H9F 1.2827 .
O8 C9 1.409(9) .
O8 H9F 0.5721 .
O9 C9 1.464(13) .
O9 H9C 0.5643 .
O10 C26 1.81(2) .
O11 C25 1.79(2) .
O11' C25 1.44(3) .
O13 C24 1.84(2) .
N1 C12 1.292(5) .
N2 C17 1.345(5) .
N2 C13 1.346(5) .
N3 C18 1.297(5) .
N4 C23 1.339(5) .
N4 C19 1.361(6) .
C1 C2 1.499(5) .
C1 H1A 0.9900 .
C1 H1B 0.9900 .
C2 C3 1.396(6) .
C2 C7 1.398(6) .
C3 C4 1.403(7) .
C3 H3 0.9500 .
C4 C5 1.368(9) .
C4 C8 1.524(7) .
C5 C6 1.408(7) .
C5 H5 0.9500 .
C6 C7 1.411(5) .
C6 C9 1.475(8) .
C8 H8A 0.9800 .
C8 H8B 0.9800 .
C8 H8C 0.9800 .
C9 H9A 0.9900 .
C9 H9B 0.9900 .
C9 H9C 0.9902 .
C9 H9D 0.9868 .
C9 H9F 0.9901 .
C10 H10A 0.9800 .
C10 H10B 0.9800 .
C10 H10C 0.9800 .
C11 H11A 0.9800 .
C11 H11B 0.9800 .
C11 H11C 0.9800 .
C12 C13 1.462(5) .
C12 H12A 0.9500 .
C13 C14 1.397(5) .
C14 C15 1.380(6) .
C14 H14 0.9500 .
C15 C16 1.383(7) .
C15 H15 0.9500 .
C16 C17 1.391(5) .
C16 H16 0.9500 .
C17 H17 0.9500 .
C18 C19 1.449(6) .
C18 H18A 0.9500 .
C19 C20 1.385(6) .
C20 C21 1.379(8) .
C20 H20 0.9500 .
C21 C22 1.382(9) .
C21 H21 0.9500 .
C22 C23 1.377(7) .
C22 H22 0.9500 .
C23 H23 0.9500 .

loop_
_geom_torsion_atom_site_label_1
_geom_torsion_atom_site_label_2
_geom_torsion_atom_site_label_3
_geom_torsion_atom_site_label_4
_geom_torsion
_geom_torsion_site_symmetry_1
_geom_torsion_site_symmetry_4
O3 Mn1 Ni1 O1 -3.78(16) . .
O6 Mn1 Ni1 O1 160.76(17) 3_657 .
O2 Mn1 Ni1 O1 -168.87(16) . .
O4 Mn1 Ni1 O1 88.82(15) . .
O2 Mn1 Ni1 O1 -100.98(15) 3_657 .
O1 Mn1 Ni1 N3 83.26(16) . .
O3 Mn1 Ni1 N3 79.47(14) . .
O6 Mn1 Ni1 N3 -115.98(14) 3_657 .
O2 Mn1 Ni1 N3 -85.61(14) . .
O4 Mn1 Ni1 N3 172.08(12) . .
O2 Mn1 Ni1 N3 -17.72(11) 3_657 .
O1 Mn1 Ni1 N1 -96.20(17) . .
O3 Mn1 Ni1 N1 -99.99(15) . .
O6 Mn1 Ni1 N1 64.56(15) 3_657 .
O2 Mn1 Ni1 N1 94.93(15) . .
O4 Mn1 Ni1 N1 -7.38(13) . .
O2 Mn1 Ni1 N1 162.82(13) 3_657 .
O1 Mn1 Ni1 N2 -177.04(18) . .
O3 Mn1 Ni1 N2 179.18(16) . .
O6 Mn1 Ni1 N2 -16.28(17) 3_657 .
O2 Mn1 Ni1 N2 14.09(16) . .
O4 Mn1 Ni1 N2 -88.21(15) . .
O2 Mn1 Ni1 N2 81.98(14) 3_657 .
O1 Mn1 Ni1 N4 3.96(18) . .
O3 Mn1 Ni1 N4 0.17(17) . .
O6 Mn1 Ni1 N4 164.71(17) 3_657 .
O2 Mn1 Ni1 N4 -164.91(17) . .
O4 Mn1 Ni1 N4 92.78(15) . .
O2 Mn1 Ni1 N4 -97.03(15) 3_657 .
O1 Mn1 Ni1 O2 168.87(16) . .
O3 Mn1 Ni1 O2 165.09(15) . .
O6 Mn1 Ni1 O2 -30.37(15) 3_657 .
O4 Mn1 Ni1 O2 -102.31(13) . .
O2 Mn1 Ni1 O2 67.89(14) 3_657 .
O3 Mn1 O1 C1 0.5(3) . .
O6 Mn1 O1 C1 109.9(5) 3_657 .
O2 Mn1 O1 C1 -169.1(3) . .
O4 Mn1 O1 C1 95.7(3) . .
O2 Mn1 O1 C1 -92.5(3) 3_657 .
Ni1 Mn1 O1 C1 -176.7(4) . .
O3 Mn1 O1 Ni1 177.17(12) . .
O6 Mn1 O1 Ni1 -73.4(5) 3_657 .
O2 Mn1 O1 Ni1 7.63(11) . .
O4 Mn1 O1 Ni1 -87.55(13) . .
O2 Mn1 O1 Ni1 84.22(12) 3_657 .
N3 Ni1 O1 C1 78.2(3) . .
N1 Ni1 O1 C1 -94.6(3) . .
N4 Ni1 O1 C1 -0.5(3) . .
O2 Ni1 O1 C1 169.2(3) . .
Mn1 Ni1 O1 C1 176.5(4) . .
N3 Ni1 O1 Mn1 -98.21(14) . .
N1 Ni1 O1 Mn1 88.96(15) . .
N4 Ni1 O1 Mn1 -176.99(14) . .
O2 Ni1 O1 Mn1 -7.31(11) . .
O1 Mn1 O2 C10 -134.1(3) . .
O3 Mn1 O2 C10 165.2(5) . .
O6 Mn1 O2 C10 31.9(3) 3_657 .
O4 Mn1 O2 C10 -49.6(3) . .
O2 Mn1 O2 C10 123.7(3) 3_657 .
Ni1 Mn1 O2 C10 -126.9(3) . .
O1 Mn1 O2 Ni1 -7.13(11) . .
O3 Mn1 O2 Ni1 -67.9(5) . .
O6 Mn1 O2 Ni1 158.83(10) 3_657 .
O4 Mn1 O2 Ni1 77.38(11) . .
O2 Mn1 O2 Ni1 -109.41(13) 3_657 .
O1 Mn1 O2 Mn1 102.29(12) . 3_657
O3 Mn1 O2 Mn1 41.5(6) . 3_657
O6 Mn1 O2 Mn1 -91.75(11) 3_657 3_657
O4 Mn1 O2 Mn1 -173.21(11) . 3_657
O2 Mn1 O2 Mn1 0.0 3_657 3_657
Ni1 Mn1 O2 Mn1 109.41(13) . 3_657
O1 Ni1 O2 C10 136.0(2) . .
N3 Ni1 O2 C10 -134.3(2) . .
N1 Ni1 O2 C10 38.8(2) . .
N2 Ni1 O2 C10 -41.3(2) . .
N4 Ni1 O2 C10 -178.2(4) . .
Mn1 Ni1 O2 C10 129.3(3) . .
O1 Ni1 O2 Mn1 6.72(10) . .
N3 Ni1 O2 Mn1 96.38(12) . .
N1 Ni1 O2 Mn1 -90.53(12) . .
N2 Ni1 O2 Mn1 -170.63(11) . .
N4 Ni1 O2 Mn1 52.5(5) . .
O1 Ni1 O2 Mn1 -97.97(12) . 3_657
N3 Ni1 O2 Mn1 -8.32(11) . 3_657
N1 Ni1 O2 Mn1 164.77(12) . 3_657
N2 Ni1 O2 Mn1 84.67(12) . 3_657
N4 Ni1 O2 Mn1 -52.2(5) . 3_657
Mn1 Ni1 O2 Mn1 -104.69(13) . 3_657
O1 Mn1 O3 C7 39.9(3) . .
O6 Mn1 O3 C7 -126.8(3) 3_657 .
O2 Mn1 O3 C7 99.7(6) . .
O4 Mn1 O3 C7 -45.5(3) . .
O2 Mn1 O3 C7 140.3(3) 3_657 .
Ni1 Mn1 O3 C7 42.3(3) . .
O1 Mn1 O4 C11 167.0(5) . .
O3 Mn1 O4 C11 -101.4(5) . .
O6 Mn1 O4 C11 -9.5(5) 3_657 .
O2 Mn1 O4 C11 85.5(5) . .
Ni1 Mn1 O4 C11 127.3(5) . .
O1 Ni1 N1 C12 178.6(3) . .
N3 Ni1 N1 C12 37.4(9) . .
N2 Ni1 N1 C12 -6.8(3) . .
N4 Ni1 N1 C12 83.2(4) . .
O2 Ni1 N1 C12 -105.5(4) . .
Mn1 Ni1 N1 C12 -145.3(3) . .
O1 Ni1 N1 O5 5.6(4) . .
N3 Ni1 N1 O5 -135.6(6) . .
N2 Ni1 N1 O5 -179.8(4) . .
N4 Ni1 N1 O5 -89.8(4) . .
O2 Ni1 N1 O5 81.5(4) . .
Mn1 Ni1 N1 O5 41.7(4) . .
N3 Ni1 N2 C17 3.7(3) . .
N1 Ni1 N2 C17 175.7(4) . .
N4 Ni1 N2 C17 82.5(3) . .
O2 Ni1 N2 C17 -87.7(3) . .
Mn1 Ni1 N2 C17 -96.7(3) . .
N3 Ni1 N2 C13 -163.7(3) . .
N1 Ni1 N2 C13 8.4(3) . .
N4 Ni1 N2 C13 -84.8(3) . .
O2 Ni1 N2 C13 105.0(3) . .
Mn1 Ni1 N2 C13 95.9(3) . .
Mn1 O6 N3 C18 175.0(3) 3_657 .
Mn1 O6 N3 Ni1 -7.0(4) 3_657 .
O1 Ni1 N3 C18 -96.6(3) . .
N1 Ni1 N3 C18 45.2(8) . .
N2 Ni1 N3 C18 88.4(3) . .
N4 Ni1 N3 C18 -1.6(3) . .
O2 Ni1 N3 C18 -171.5(3) . .
Mn1 Ni1 N3 C18 -132.1(3) . .
O1 Ni1 N3 O6 85.4(3) . .
N1 Ni1 N3 O6 -132.8(6) . .
N2 Ni1 N3 O6 -89.6(3) . .
N4 Ni1 N3 O6 -179.6(3) . .
O2 Ni1 N3 O6 10.5(3) . .
Mn1 Ni1 N3 O6 49.9(3) . .
O1 Ni1 N4 C23 -89.8(3) . .
N3 Ni1 N4 C23 -178.7(4) . .
N1 Ni1 N4 C23 9.7(4) . .
N2 Ni1 N4 C23 88.5(3) . .
O2 Ni1 N4 C23 -133.8(4) . .
Mn1 Ni1 N4 C23 -92.1(4) . .
O1 Ni1 N4 C19 91.1(3) . .
N3 Ni1 N4 C19 2.2(3) . .
N1 Ni1 N4 C19 -169.5(3) . .
N2 Ni1 N4 C19 -90.6(3) . .
O2 Ni1 N4 C19 47.1(6) . .
Mn1 Ni1 N4 C19 88.8(3) . .
Mn1 O1 C1 C2 -38.6(4) . .
Ni1 O1 C1 C2 145.6(3) . .
O1 C1 C2 C3 -135.9(4) . .
O1 C1 C2 C7 46.4(5) . .
C7 C2 C3 C4 1.5(7) . .
C1 C2 C3 C4 -176.1(5) . .
C2 C3 C4 C5 2.8(8) . .
C2 C3 C4 C8 -173.9(6) . .
C3 C4 C5 C6 -5.0(9) . .
C8 C4 C5 C6 171.8(6) . .
C4 C5 C6 C7 3.0(8) . .
C4 C5 C6 C9 -176.8(5) . .
Mn1 O3 C7 C2 -41.6(5) . .
Mn1 O3 C7 C6 138.7(3) . .
C3 C2 C7 O3 176.6(4) . .
C1 C2 C7 O3 -5.7(6) . .
C3 C2 C7 C6 -3.6(6) . .
C1 C2 C7 C6 174.0(4) . .
C5 C6 C7 O3 -178.7(4) . .
C9 C6 C7 O3 1.0(6) . .
C5 C6 C7 C2 1.5(7) . .
C9 C6 C7 C2 -178.7(4) . .
C5 C6 C9 O8 8.1(11) . .
C7 C6 C9 O8 -171.7(8) . .
C5 C6 C9 O9 117.5(7) . .
C7 C6 C9 O9 -62.2(7) . .
C5 C6 C9 O7 -61.0(7) . .
C7 C6 C9 O7 119.3(6) . .
O5 N1 C12 C13 177.8(4) . .
Ni1 N1 C12 C13 4.1(6) . .
C17 N2 C13 C14 1.0(6) . .
Ni1 N2 C13 C14 169.6(4) . .
C17 N2 C13 C12 -177.5(4) . .
Ni1 N2 C13 C12 -8.9(5) . .
N1 C12 C13 N2 3.3(6) . .
N1 C12 C13 C14 -175.2(4) . .
N2 C13 C14 C15 -1.8(7) . .
C12 C13 C14 C15 176.6(4) . .
C13 C14 C15 C16 1.4(7) . .
C14 C15 C16 C17 -0.4(7) . .
C13 N2 C17 C16 0.1(6) . .
Ni1 N2 C17 C16 -166.6(3) . .
C15 C16 C17 N2 -0.4(7) . .
O6 N3 C18 C19 179.1(3) . .
Ni1 N3 C18 C19 0.8(5) . .
C23 N4 C19 C20 -1.1(6) . .
Ni1 N4 C19 C20 178.1(3) . .
C23 N4 C19 C18 178.3(4) . .
Ni1 N4 C19 C18 -2.4(4) . .
N3 C18 C19 N4 1.1(5) . .
N3 C18 C19 C20 -179.4(4) . .
N4 C19 C20 C21 0.2(6) . .
C18 C19 C20 C21 -179.3(4) . .
C19 C20 C21 C22 1.5(7) . .
C20 C21 C22 C23 -2.1(7) . .
C19 N4 C23 C22 0.5(6) . .
Ni1 N4 C23 C22 -178.6(3) . .
C21 C22 C23 N4 1.1(7) . .
